data_7031205
loop_
_publ_author_name
'Ganguly, Mainak'
'Panigrahi, Sudipa'
'Chandrakumar, K. R. S.'
'Sasmal, Anup Kumar'
'Pal, Anjali'
'Pal, Tarasankar'

_publ_section_title
;
 Ligand chain length conveys thermochromism.
;
_journal_issue 30
_journal_name_full 'Dalton transactions (Cambridge, England : 2003)'
_journal_page_first 11624
_journal_page_last 11636
_journal_paper_doi 10.1039/c4dt00769g
_journal_volume 43
_journal_year 2014
_chemical_formula_moiety C32
_chemical_formula_sum 'C32 H70 Cu N2 O5'
_chemical_formula_weight 626.44
_chemical_melting_point 88
_chemical_name_common Diacetatobis(tetradecylamine)copper(II)
_chemical_name_systematic
; 
 ? 
;
_space_group_IT_number 2
_symmetry_cell_setting triclinic
_symmetry_space_group_name_Hall '-P 1'
_symmetry_space_group_name_H-M 'P -1'
_atom_sites_solution_hydrogens geom
_atom_sites_solution_primary direct
_atom_sites_solution_secondary difmap
_audit_creation_method SHELXL-97
_cell_angle_alpha 93.901(8)
_cell_angle_beta 94.815(9)
_cell_angle_gamma 99.624(9)
_cell_formula_units_Z 2
_cell_length_a 8.519(2)
_cell_length_b 9.763(3)
_cell_length_c 22.676(6)
_cell_measurement_temperature 293(2)
_cell_volume 1846.4(9)
_computing_cell_refinement 'Apex 2, Bruker Kappa'
_computing_data_collection 'Apex 2, Bruker Kappa'
_computing_data_reduction 'Apex 2, Bruker Kappa'
_computing_structure_refinement 'SHELXL-97 (Sheldrick, 1997)'
_computing_structure_solution 'SHELXS-97 (Sheldrick, 1990)'
_diffrn_ambient_temperature 293(2)
_diffrn_measured_fraction_theta_full 0.971
_diffrn_measured_fraction_theta_max 0.971
_diffrn_radiation_monochromator graphite
_diffrn_radiation_source 'fine-focus sealed tube'
_diffrn_radiation_type MoK\a
_diffrn_radiation_wavelength 0.71073
_diffrn_reflns_av_R_equivalents 0.0645
_diffrn_reflns_av_sigmaI/netI 0.0771
_diffrn_reflns_limit_h_max 10
_diffrn_reflns_limit_h_min -10
_diffrn_reflns_limit_k_max 11
_diffrn_reflns_limit_k_min -12
_diffrn_reflns_limit_l_max 27
_diffrn_reflns_limit_l_min -28
_diffrn_reflns_number 23700
_diffrn_reflns_theta_full 26.25
_diffrn_reflns_theta_max 26.25
_diffrn_reflns_theta_min 0.90
_exptl_absorpt_coefficient_mu 0.628
_exptl_absorpt_correction_T_max 0.997
_exptl_absorpt_correction_T_min 0.992
_exptl_absorpt_correction_type none
_exptl_crystal_colour light
_exptl_crystal_density_diffrn 1.127
_exptl_crystal_density_method 'not measured'
_exptl_crystal_F_000 690
_exptl_crystal_size_max 0.35
_exptl_crystal_size_mid 0.10
_exptl_crystal_size_min 0.06
_refine_diff_density_max 0.404
_refine_diff_density_min -0.406
_refine_diff_density_rms 0.087
_refine_ls_extinction_method none
_refine_ls_goodness_of_fit_ref 0.961
_refine_ls_hydrogen_treatment mixed
_refine_ls_matrix_type full
_refine_ls_number_parameters 373
_refine_ls_number_reflns 7248
_refine_ls_number_restraints 0
_refine_ls_restrained_S_all 0.961
_refine_ls_R_factor_all 0.1071
_refine_ls_R_factor_gt 0.0563
_refine_ls_shift/su_max 0.001
_refine_ls_shift/su_mean 0.000
_refine_ls_structure_factor_coef Fsqd
_refine_ls_weighting_details 'calc w=1/[\s^2^(Fo^2^)+(0.1000P)^2^+0.0000P] where P=(Fo^2^+2Fc^2^)/3'
_refine_ls_weighting_scheme calc
_refine_ls_wR_factor_gt 0.1422
_refine_ls_wR_factor_ref 0.1760
_reflns_number_gt 4558
_reflns_number_total 7248
_reflns_threshold_expression >2sigma(I)
_cod_data_source_file c4dt00769g2.cif
_cod_data_source_block kb
_cod_depositor_comments 'Adding full bibliography for 7031205.cif.'
_cod_original_cell_volume 1846.2(8)
_cod_original_sg_symbol_H-M P-1
_cod_database_code 7031205

loop_
_symmetry_equiv_pos_as_xyz
'x, y, z'
'-x, -y, -z'

loop_
_atom_site_label
_atom_site_type_symbol
_atom_site_fract_x
_atom_site_fract_y
_atom_site_fract_z
_atom_site_U_iso_or_equiv
_atom_site_adp_type
_atom_site_occupancy
_atom_site_symmetry_multiplicity
_atom_site_calc_flag
_atom_site_refinement_flags
Cu1 Cu -0.45353(5) 0.74945(5) 1.511148(18) 0.03917(18) Uani 1 1 d .
N1A N -0.4864(4) 0.9025(3) 1.56893(14) 0.0412(8) Uani 1 1 d .
H1N1 H -0.580(5) 0.926(4) 1.5563(16) 0.050 Uiso 1 1 d .
H2N1 H -0.423(5) 0.962(4) 1.5679(19) 0.050 Uiso 1 1 d .
C1A C -0.4915(5) 0.8748(4) 1.63172(16) 0.0484(10) Uani 1 1 d .
H1A1 H -0.3953 0.8402 1.6449 0.058 Uiso 1 1 calc .
H1A2 H -0.5821 0.8019 1.6351 0.058 Uiso 1 1 calc .
C2A C -0.5050(5) 0.9999(4) 1.67245(16) 0.0498(10) Uani 1 1 d .
H2A1 H -0.5978 1.0381 1.6581 0.060 Uiso 1 1 calc .
H2A2 H -0.4112 1.0709 1.6712 0.060 Uiso 1 1 calc .
C3A C -0.5202(5) 0.9658(4) 1.73644(17) 0.0546(11) Uani 1 1 d .
H3A1 H -0.6166 0.8977 1.7377 0.066 Uiso 1 1 calc .
H3A2 H -0.4298 0.9236 1.7500 0.066 Uiso 1 1 calc .
C4A C -0.5266(5) 1.0916(4) 1.77868(17) 0.0539(11) Uani 1 1 d .
H4A1 H -0.4264 1.1562 1.7798 0.065 Uiso 1 1 calc .
H4A2 H -0.6112 1.1384 1.7631 0.065 Uiso 1 1 calc .
C5A C -0.5552(5) 1.0586(4) 1.84121(17) 0.0549(11) Uani 1 1 d .
H5A1 H -0.4711 1.0115 1.8569 0.066 Uiso 1 1 calc .
H5A2 H -0.6559 0.9947 1.8403 0.066 Uiso 1 1 calc .
C6A C -0.5602(5) 1.1865(4) 1.88305(17) 0.0552(11) Uani 1 1 d .
H6A1 H -0.4575 1.2480 1.8855 0.066 Uiso 1 1 calc .
H6A2 H -0.6405 1.2362 1.8663 0.066 Uiso 1 1 calc .
C7A C -0.5973(5) 1.1533(4) 1.94534(17) 0.0533(10) Uani 1 1 d .
H7A1 H -0.6994 1.0910 1.9429 0.064 Uiso 1 1 calc .
H7A2 H -0.5163 1.1045 1.9623 0.064 Uiso 1 1 calc .
C8A C -0.6037(5) 1.2799(4) 1.98639(17) 0.0540(10) Uani 1 1 d .
H8A1 H -0.6827 1.3299 1.9689 0.065 Uiso 1 1 calc .
H8A2 H -0.5007 1.3410 1.9895 0.065 Uiso 1 1 calc .
C9A C -0.6446(5) 1.2482(4) 2.04838(17) 0.0531(10) Uani 1 1 d .
H9A1 H -0.7472 1.1864 2.0453 0.064 Uiso 1 1 calc .
H9A2 H -0.5650 1.1989 2.0661 0.064 Uiso 1 1 calc .
C10A C -0.6523(5) 1.3755(4) 2.08929(17) 0.0544(11) Uani 1 1 d .
H10A H -0.5493 1.4368 2.0928 0.065 Uiso 1 1 calc .
H10B H -0.7310 1.4253 2.0714 0.065 Uiso 1 1 calc .
C11A C -0.6949(5) 1.3435(4) 2.15065(17) 0.0529(10) Uani 1 1 d .
H11A H -0.6160 1.2939 2.1686 0.064 Uiso 1 1 calc .
H11B H -0.7977 1.2819 2.1472 0.064 Uiso 1 1 calc .
C12A C -0.7032(5) 1.4707(4) 2.19137(17) 0.0549(11) Uani 1 1 d .
H12A H -0.6005 1.5325 2.1945 0.066 Uiso 1 1 calc .
H12B H -0.7824 1.5198 2.1734 0.066 Uiso 1 1 calc .
C13A C -0.7444(5) 1.4408(5) 2.25291(18) 0.0610(12) Uani 1 1 d .
H13A H -0.6659 1.3911 2.2711 0.073 Uiso 1 1 calc .
H13B H -0.8480 1.3805 2.2502 0.073 Uiso 1 1 calc .
C14A C -0.7492(6) 1.5723(5) 2.2926(2) 0.0765(14) Uani 1 1 d .
H14A H -0.7732 1.5474 2.3315 0.115 Uiso 1 1 calc R
H14B H -0.8303 1.6197 2.2759 0.115 Uiso 1 1 calc R
H14C H -0.6471 1.6327 2.2954 0.115 Uiso 1 1 calc R
N1B N -0.4169(4) 0.6028(3) 1.44983(13) 0.0392(7) Uani 1 1 d .
H2N2 H -0.359(5) 0.561(4) 1.4707(17) 0.050 Uiso 1 1 d .
H1N2 H -0.511(5) 0.550(4) 1.4435(16) 0.050 Uiso 1 1 d .
C1B C -0.3523(4) 0.6493(4) 1.39466(15) 0.0421(9) Uani 1 1 d .
H1B1 H -0.2518 0.7128 1.4047 0.051 Uiso 1 1 calc .
H1B2 H -0.4264 0.6995 1.3741 0.051 Uiso 1 1 calc .
C2B C -0.3254(4) 0.5276(4) 1.35369(16) 0.0435(9) Uani 1 1 d .
H2B1 H -0.4253 0.4623 1.3455 0.052 Uiso 1 1 calc .
H2B2 H -0.2486 0.4798 1.3742 0.052 Uiso 1 1 calc .
C3B C -0.2652(5) 0.5681(4) 1.29509(16) 0.0485(10) Uani 1 1 d .
H3B1 H -0.3385 0.6204 1.2754 0.058 Uiso 1 1 calc .
H3B2 H -0.1617 0.6284 1.3029 0.058 Uiso 1 1 calc .
C4B C -0.2496(5) 0.4426(4) 1.25413(16) 0.0494(10) Uani 1 1 d .
H4B1 H -0.3512 0.3791 1.2493 0.059 Uiso 1 1 calc .
H4B2 H -0.1707 0.3945 1.2730 0.059 Uiso 1 1 calc .
C5B C -0.2018(5) 0.4761(4) 1.19312(17) 0.0520(10) Uani 1 1 d .
H5B1 H -0.2784 0.5272 1.1747 0.062 Uiso 1 1 calc .
H5B2 H -0.0981 0.5366 1.1977 0.062 Uiso 1 1 calc .
C6B C -0.1929(5) 0.3488(4) 1.15202(17) 0.0518(10) Uani 1 1 d .
H6B1 H -0.1138 0.2995 1.1700 0.062 Uiso 1 1 calc .
H6B2 H -0.2956 0.2870 1.1486 0.062 Uiso 1 1 calc .
C7B C -0.1507(5) 0.3806(4) 1.09066(17) 0.0523(10) Uani 1 1 d .
H7B1 H -0.0472 0.4412 1.0941 0.063 Uiso 1 1 calc .
H7B2 H -0.2288 0.4312 1.0729 0.063 Uiso 1 1 calc .
C8B C -0.1445(5) 0.2527(4) 1.04929(17) 0.0532(10) Uani 1 1 d .
H8B1 H -0.0657 0.2025 1.0668 0.064 Uiso 1 1 calc .
H8B2 H -0.2477 0.1917 1.0461 0.064 Uiso 1 1 calc .
C9B C -0.1034(5) 0.2850(4) 0.98742(17) 0.0532(10) Uani 1 1 d .
H9B1 H 0.0002 0.3454 0.9906 0.064 Uiso 1 1 calc .
H9B2 H -0.1817 0.3361 0.9701 0.064 Uiso 1 1 calc .
C10B C -0.0984(5) 0.1579(4) 0.94570(17) 0.0542(10) Uani 1 1 d .
H10C H -0.0185 0.1078 0.9625 0.065 Uiso 1 1 calc .
H10D H -0.2013 0.0966 0.9430 0.065 Uiso 1 1 calc .
C11B C -0.0604(5) 0.1916(4) 0.88374(17) 0.0577(11) Uani 1 1 d .
H11C H -0.1401 0.2423 0.8672 0.069 Uiso 1 1 calc .
H11D H 0.0425 0.2528 0.8866 0.069 Uiso 1 1 calc .
C12B C -0.0556(5) 0.0665(4) 0.84130(18) 0.0586(11) Uani 1 1 d .
H12C H 0.0250 0.0164 0.8575 0.070 Uiso 1 1 calc .
H12D H -0.1581 0.0046 0.8387 0.070 Uiso 1 1 calc .
C13B C -0.0197(6) 0.1016(5) 0.77964(19) 0.0742(14) Uani 1 1 d .
H13C H 0.0825 0.1640 0.7825 0.089 Uiso 1 1 calc .
H13D H -0.1005 0.1518 0.7637 0.089 Uiso 1 1 calc .
C14B C -0.0135(7) -0.0212(6) 0.7363(2) 0.0990(19) Uani 1 1 d .
H14D H -0.0045 0.0099 0.6972 0.148 Uiso 1 1 calc R
H14E H -0.1096 -0.0886 0.7360 0.148 Uiso 1 1 calc R
H14F H 0.0774 -0.0628 0.7480 0.148 Uiso 1 1 calc R
O101 O -0.2983(3) 0.6814(3) 1.56633(11) 0.0546(7) Uani 1 1 d .
O102 O -0.1256(4) 0.8672(4) 1.55310(19) 0.1074(15) Uani 1 1 d .
C101 C -0.1613(5) 0.7524(5) 1.57305(17) 0.0529(11) Uani 1 1 d .
C102 C -0.0322(5) 0.6961(5) 1.6084(2) 0.0669(13) Uani 1 1 d .
H10E H -0.0760 0.6072 1.6212 0.100 Uiso 1 1 calc R
H10F H 0.0091 0.7598 1.6424 0.100 Uiso 1 1 calc R
H10G H 0.0525 0.6855 1.5840 0.100 Uiso 1 1 calc R
O201 O -0.7415(3) 0.6344(3) 1.50851(15) 0.0648(8) Uani 1 1 d .
O202 O -0.6269(3) 0.7941(3) 1.45541(10) 0.0460(6) Uani 1 1 d .
C201 C -0.7493(5) 0.7155(5) 1.46951(18) 0.0482(10) Uani 1 1 d .
C202 C -0.9082(5) 0.7250(5) 1.4371(2) 0.0793(16) Uani 1 1 d .
H20A H -0.8922 0.7890 1.4070 0.119 Uiso 1 1 calc R
H20B H -0.9762 0.7573 1.4647 0.119 Uiso 1 1 calc R
H20C H -0.9575 0.6346 1.4190 0.119 Uiso 1 1 calc R
O1W O -0.1943(4) 0.9955(3) 1.45126(15) 0.0746(9) Uani 1 1 d .

loop_
_atom_site_aniso_label
_atom_site_aniso_U_11
_atom_site_aniso_U_22
_atom_site_aniso_U_33
_atom_site_aniso_U_23
_atom_site_aniso_U_13
_atom_site_aniso_U_12
Cu1 0.0468(3) 0.0451(3) 0.0282(3) -0.00378(18) 0.00161(18) 0.0191(2)
N1A 0.050(2) 0.043(2) 0.0327(17) -0.0007(15) 0.0030(15) 0.0156(15)
C1A 0.072(3) 0.045(2) 0.033(2) -0.0003(17) 0.0083(18) 0.024(2)
C2A 0.069(3) 0.051(2) 0.031(2) -0.0034(17) 0.0074(18) 0.015(2)
C3A 0.081(3) 0.050(2) 0.037(2) 0.0002(18) 0.012(2) 0.023(2)
C4A 0.081(3) 0.049(2) 0.035(2) -0.0036(18) 0.016(2) 0.018(2)
C5A 0.083(3) 0.051(2) 0.035(2) 0.0004(18) 0.013(2) 0.022(2)
C6A 0.084(3) 0.050(2) 0.033(2) -0.0011(18) 0.012(2) 0.014(2)
C7A 0.074(3) 0.055(3) 0.033(2) 0.0007(18) 0.0105(19) 0.017(2)
C8A 0.073(3) 0.053(2) 0.036(2) -0.0025(18) 0.011(2) 0.011(2)
C9A 0.071(3) 0.052(2) 0.037(2) -0.0019(18) 0.0092(19) 0.013(2)
C10A 0.074(3) 0.053(2) 0.037(2) -0.0051(18) 0.011(2) 0.013(2)
C11A 0.065(3) 0.059(3) 0.035(2) -0.0020(19) 0.0101(19) 0.011(2)
C12A 0.068(3) 0.057(3) 0.039(2) -0.0054(19) 0.0086(19) 0.010(2)
C13A 0.071(3) 0.069(3) 0.041(2) -0.003(2) 0.014(2) 0.006(2)
C14A 0.090(4) 0.087(4) 0.050(3) -0.014(3) 0.019(3) 0.014(3)
N1B 0.0471(19) 0.047(2) 0.0272(17) -0.0003(14) 0.0047(14) 0.0187(15)
C1B 0.050(2) 0.044(2) 0.035(2) -0.0023(16) 0.0055(16) 0.0159(17)
C2B 0.054(2) 0.044(2) 0.035(2) -0.0013(17) 0.0075(17) 0.0164(18)
C3B 0.064(3) 0.048(2) 0.034(2) -0.0063(17) 0.0097(18) 0.0127(19)
C4B 0.065(3) 0.049(2) 0.036(2) -0.0001(18) 0.0122(18) 0.0151(19)
C5B 0.067(3) 0.053(2) 0.037(2) -0.0026(18) 0.0125(19) 0.012(2)
C6B 0.068(3) 0.054(2) 0.036(2) 0.0010(18) 0.0137(19) 0.014(2)
C7B 0.068(3) 0.052(2) 0.037(2) -0.0006(18) 0.0121(19) 0.010(2)
C8B 0.068(3) 0.056(3) 0.037(2) -0.0006(19) 0.0119(19) 0.011(2)
C9B 0.071(3) 0.050(2) 0.040(2) -0.0029(18) 0.012(2) 0.013(2)
C10B 0.070(3) 0.053(2) 0.042(2) -0.0021(19) 0.012(2) 0.014(2)
C11B 0.080(3) 0.056(3) 0.039(2) -0.0046(19) 0.009(2) 0.017(2)
C12B 0.075(3) 0.060(3) 0.042(2) -0.004(2) 0.009(2) 0.016(2)
C13B 0.108(4) 0.075(3) 0.042(3) -0.004(2) 0.015(3) 0.022(3)
C14B 0.129(5) 0.108(4) 0.057(3) -0.029(3) 0.020(3) 0.020(4)
O101 0.0568(18) 0.0611(18) 0.0472(17) -0.0091(13) -0.0076(13) 0.0258(15)
O102 0.072(2) 0.134(3) 0.142(4) 0.094(3) 0.037(2) 0.043(2)
C101 0.058(3) 0.076(3) 0.035(2) 0.011(2) 0.016(2) 0.035(2)
C102 0.060(3) 0.090(4) 0.057(3) 0.016(3) -0.001(2) 0.029(3)
O201 0.0610(19) 0.0544(18) 0.083(2) 0.0092(17) 0.0165(16) 0.0170(15)
O202 0.0498(16) 0.0549(16) 0.0363(15) 0.0018(12) 0.0009(12) 0.0204(14)
C201 0.047(2) 0.053(3) 0.046(2) -0.019(2) -0.0049(19) 0.024(2)
C202 0.057(3) 0.096(4) 0.082(4) -0.032(3) -0.024(2) 0.034(3)
O1W 0.067(2) 0.070(2) 0.088(2) -0.0097(17) -0.0147(17) 0.0304(17)

loop_
_atom_type_symbol
_atom_type_description
_atom_type_scat_dispersion_real
_atom_type_scat_dispersion_imag
_atom_type_scat_source
C C 0.0033 0.0016 'International Tables Vol C Tables 4.2.6.8 and 6.1.1.4'
H H 0.0000 0.0000 'International Tables Vol C Tables 4.2.6.8 and 6.1.1.4'
N N 0.0061 0.0033 'International Tables Vol C Tables 4.2.6.8 and 6.1.1.4'
O O 0.0106 0.0060 'International Tables Vol C Tables 4.2.6.8 and 6.1.1.4'
Cu Cu 0.3201 1.2651 'International Tables Vol C Tables 4.2.6.8 and 6.1.1.4'

loop_
_geom_angle_atom_site_label_1
_geom_angle_atom_site_label_2
_geom_angle_atom_site_label_3
_geom_angle
O101 Cu1 O202 172.69(12)
O101 Cu1 N1A 93.93(12)
O202 Cu1 N1A 89.72(12)
O101 Cu1 N1B 87.74(12)
O202 Cu1 N1B 88.91(12)
N1A Cu1 N1B 176.92(13)
C1A N1A Cu1 118.3(2)
N1A C1A C2A 114.2(3)
C1A C2A C3A 112.9(3)
C4A C3A C2A 113.8(3)
C5A C4A C3A 114.6(3)
C4A C5A C6A 113.8(3)
C7A C6A C5A 114.1(3)
C8A C7A C6A 114.0(3)
C7A C8A C9A 114.6(3)
C10A C9A C8A 114.4(3)
C11A C10A C9A 114.2(3)
C10A C11A C12A 114.2(3)
C13A C12A C11A 114.9(4)
C12A C13A C14A 113.0(4)
C1B N1B Cu1 117.9(2)
N1B C1B C2B 111.9(3)
C1B C2B C3B 114.4(3)
C4B C3B C2B 112.6(3)
C3B C4B C5B 114.9(3)
C6B C5B C4B 114.0(3)
C7B C6B C5B 114.5(3)
C6B C7B C8B 114.4(3)
C9B C8B C7B 114.2(3)
C8B C9B C10B 114.6(3)
C11B C10B C9B 114.0(3)
C12B C11B C10B 114.9(4)
C13B C12B C11B 114.3(4)
C12B C13B C14B 115.5(4)
C101 O101 Cu1 115.5(3)
O102 C101 O101 123.9(4)
O102 C101 C102 118.1(5)
O101 C101 C102 117.9(4)
C201 O202 Cu1 102.4(2)
O201 C201 O202 122.2(4)
O201 C201 C202 120.3(4)
O202 C201 C202 117.5(4)

loop_
_geom_bond_atom_site_label_1
_geom_bond_atom_site_label_2
_geom_bond_distance
Cu1 O101 1.971(3)
Cu1 O202 1.986(2)
Cu1 N1A 1.991(3)
Cu1 N1B 2.008(3)
N1A C1A 1.470(5)
C1A C2A 1.507(5)
C2A C3A 1.522(5)
C3A C4A 1.516(5)
C4A C5A 1.506(5)
C5A C6A 1.525(5)
C6A C7A 1.517(5)
C7A C8A 1.507(5)
C8A C9A 1.516(5)
C9A C10A 1.514(5)
C10A C11A 1.507(5)
C11A C12A 1.511(5)
C12A C13A 1.503(5)
C13A C14A 1.525(6)
N1B C1B 1.477(5)
C1B C2B 1.518(5)
C2B C3B 1.517(5)
C3B C4B 1.517(5)
C4B C5B 1.516(5)
C5B C6B 1.518(5)
C6B C7B 1.506(5)
C7B C8B 1.521(5)
C8B C9B 1.515(5)
C9B C10B 1.517(5)
C10B C11B 1.513(5)
C11B C12B 1.511(5)
C12B C13B 1.506(6)
C13B C14B 1.508(6)
O101 C101 1.245(5)
O102 C101 1.237(5)
C101 C102 1.506(5)
O201 C201 1.231(5)
O202 C201 1.265(5)
C201 C202 1.505(5)
